data_7154690
loop_
_publ_author_name
'Phani Babu Tiruveedhula, V. V. N.'
'Methuku, Kashi Reddy'
'Deschamps, Jeffrey R.'
'Cook, James M.'

_publ_section_title
;
 Synthesis of aza and carbocyclic \b-carbolines for the treatment of
 alcohol abuse. Regiospecific solution to the problem of 3,6-disubstituted
 \b- and aza-\b-carboline specificity.
;
_journal_issue 43
_journal_name_full 'Organic &amp; biomolecular chemistry'
_journal_page_first 10705
_journal_page_last 10715
_journal_paper_doi 10.1039/c5ob01572c
_journal_volume 13
_journal_year 2015
_chemical_formula_moiety 'C14 H14 N2 O'
_chemical_formula_sum 'C14 H14 N2 O'
_chemical_formula_weight 226.27
_chemical_name_systematic
;
 ?
;
_space_group_crystal_system orthorhombic
_space_group_IT_number 18
_space_group_name_Hall 'P 2 2ab'
_space_group_name_H-M_alt 'P 21 21 2'
_symmetry_cell_setting orthorhombic
_symmetry_space_group_name_Hall 'P 2 2ab'
_symmetry_space_group_name_H-M 'P 21 21 2'
_atom_sites_solution_hydrogens geom
_atom_sites_solution_primary direct
_atom_sites_solution_secondary difmap
_audit_creation_method SHELXL-2013
_audit_update_record
;
2015-08-31 deposited with the CCDC.
2015-09-03 downloaded from the CCDC.
;
_cell_angle_alpha 90
_cell_angle_beta 90
_cell_angle_gamma 90
_cell_formula_units_Z 8
_cell_length_a 14.2584(5)
_cell_length_b 14.3343(5)
_cell_length_c 11.7845(4)
_cell_measurement_reflns_used 9845
_cell_measurement_temperature 150(2)
_cell_measurement_theta_max 28.50
_cell_measurement_theta_min 2.24
_cell_volume 2408.57(14)
_computing_cell_refinement 'Bruker APEX2 v2010.3-0 (Bruker, 2009)'
_computing_data_collection 'Bruker APEX2 v2010.3-0 (Bruker, 2009)'
_computing_data_reduction
;
Bruker SAINT v7.68A (Bruker, 2009), Bruker XPREP v2008/2 (Bruker, 2008)
;
_computing_molecular_graphics 'Bruker SHELXTL v2008/4 (Bruker, 2008)'
_computing_publication_material 'Bruker SHELXTL v2008/4 (Bruker, 2008)'
_computing_structure_refinement 'Bruker SHELXTL v2008/4 (Bruker, 2008)'
_computing_structure_solution 'Bruker SHELXTL v2008/4 (Bruker, 2008)'
_diffrn_ambient_temperature 150(2)
_diffrn_measured_fraction_theta_full 0.998
_diffrn_measured_fraction_theta_max 0.997
_diffrn_measurement_device_type 'Bruker SMART APEX II CCD'
_diffrn_measurement_method '\w scans'
_diffrn_radiation_monochromator graphite
_diffrn_radiation_source 'fine focus sealed tube'
_diffrn_radiation_type MoK\a
_diffrn_radiation_wavelength 0.71073
_diffrn_reflns_av_R_equivalents 0.0488
_diffrn_reflns_av_unetI/netI 0.0392
_diffrn_reflns_limit_h_max 19
_diffrn_reflns_limit_h_min -19
_diffrn_reflns_limit_k_max 19
_diffrn_reflns_limit_k_min -17
_diffrn_reflns_limit_l_max 16
_diffrn_reflns_limit_l_min -16
_diffrn_reflns_number 28311
_diffrn_reflns_theta_full 25.000
_diffrn_reflns_theta_max 29.165
_diffrn_reflns_theta_min 1.728
_exptl_absorpt_coefficient_mu 0.080
_exptl_absorpt_correction_T_max 0.984
_exptl_absorpt_correction_T_min 0.957
_exptl_absorpt_correction_type multi-scan
_exptl_absorpt_process_details 'SADABS v2.10 (Bruker, 2000c)'
_exptl_crystal_colour colourless
_exptl_crystal_density_diffrn 1.248
_exptl_crystal_description block
_exptl_crystal_F_000 960
_exptl_crystal_size_max 0.554
_exptl_crystal_size_mid 0.459
_exptl_crystal_size_min 0.204
_refine_diff_density_max 0.292
_refine_diff_density_min -0.258
_refine_diff_density_rms 0.037
_refine_ls_abs_structure_details 'Flack H D (1983), Acta Cryst. A39, 876-881'
_refine_ls_abs_structure_Flack -0.2(8)
_refine_ls_extinction_method none
_refine_ls_goodness_of_fit_ref 1.028
_refine_ls_hydrogen_treatment constr
_refine_ls_matrix_type full
_refine_ls_number_parameters 309
_refine_ls_number_reflns 6485
_refine_ls_number_restraints 0
_refine_ls_restrained_S_all 1.028
_refine_ls_R_factor_all 0.0460
_refine_ls_R_factor_gt 0.0381
_refine_ls_shift/su_max 0.000
_refine_ls_shift/su_mean 0.000
_refine_ls_structure_factor_coef Fsqd
_refine_ls_weighting_details 'calc w=1/[\s^2^(Fo^2^)+(0.0599P)^2^+0.0000P] where P=(Fo^2^+2Fc^2^)/3'
_refine_ls_weighting_scheme calc
_refine_ls_wR_factor_gt 0.0976
_refine_ls_wR_factor_ref 0.1018
_reflns_number_gt 5586
_reflns_number_total 6485
_reflns_threshold_expression 'I > 2\s(I)'
_cod_data_source_file c5ob01572c2.cif
_cod_data_source_block cook142
_cod_depositor_comments
;
Adding full bibliography for 7154688--7154691.cif.

2017-03-01
Z value and formula fixed to values more according to usual
chemical conventions.                 miguel
;
_cod_original_formula_sum 'C28 H28 N4 O2'
_cod_original_formula_weight 452.54
_cod_original_formula_moiety 'C28 H28 N4 O2'
_cod_original_formula_units_Z 4
_cod_database_code 7154690
_shelx_space_group_comment
;
The symmetry employed for this shelxl refinement is uniquely defined
by the following loop, which should always be used as a source of
symmetry information in preference to the above space-group names.
They are only intended as comments.
;

loop_
_space_group_symop_operation_xyz
'x, y, z'
'x+1/2, -y+1/2, -z'
'-x+1/2, y+1/2, -z'
'-x, -y, z'

loop_
_atom_site_label
_atom_site_type_symbol
_atom_site_fract_x
_atom_site_fract_y
_atom_site_fract_z
_atom_site_U_iso_or_equiv
_atom_site_adp_type
_atom_site_occupancy
_atom_site_symmetry_multiplicity
_atom_site_calc_flag
_atom_site_refinement_flags
N1 N 0.48145(7) 0.13014(7) 0.56947(9) 0.0206(2) Uani 1 1 d .
C2 C 0.54999(9) 0.12587(9) 0.49029(10) 0.0208(3) Uani 1 1 d .
C3 C 0.65026(9) 0.13033(9) 0.50339(10) 0.0212(3) Uani 1 1 d .
C4 C 0.71083(9) 0.14205(9) 0.59578(11) 0.0240(3) Uani 1 1 d .
H4A H 0.6867 0.1496 0.6703 0.029 Uiso 1 1 calc R
C5 C 0.80652(10) 0.14244(10) 0.57654(12) 0.0297(3) Uani 1 1 d .
H5A H 0.8483 0.1513 0.6384 0.036 Uiso 1 1 calc R
C6 C 0.84260(10) 0.12999(11) 0.46690(12) 0.0325(3) Uani 1 1 d .
H6A H 0.9086 0.1297 0.4561 0.039 Uiso 1 1 calc R
C7 C 0.78437(10) 0.11814(11) 0.37416(12) 0.0297(3) Uani 1 1 d .
H7A H 0.8093 0.1093 0.3002 0.036 Uiso 1 1 calc R
C8 C 0.68792(9) 0.11960(9) 0.39283(10) 0.0236(3) Uani 1 1 d .
N9 N 0.61613(8) 0.11227(8) 0.31534(9) 0.0259(2) Uani 1 1 d .
H9A H 0.6227 0.1070 0.2414 0.031 Uiso 1 1 calc R
C10 C 0.53218(9) 0.11455(9) 0.37317(10) 0.0225(3) Uani 1 1 d .
C11 C 0.44070(10) 0.10701(10) 0.33558(10) 0.0258(3) Uani 1 1 d .
H11A H 0.4266 0.0996 0.2573 0.031 Uiso 1 1 calc R
C12 C 0.37107(9) 0.11059(10) 0.41583(11) 0.0249(3) Uani 1 1 d .
H12A H 0.3073 0.1050 0.3937 0.030 Uiso 1 1 calc R
C13 C 0.39429(9) 0.12248(9) 0.53106(10) 0.0214(3) Uani 1 1 d .
O14 O 0.32899(6) 0.12567(7) 0.61559(7) 0.0252(2) Uani 1 1 d .
C15 C 0.23240(8) 0.12206(10) 0.58062(11) 0.0251(3) Uani 1 1 d .
H15A H 0.2210 0.0650 0.5354 0.030 Uiso 1 1 calc R
H15B H 0.2175 0.1769 0.5328 0.030 Uiso 1 1 calc R
C16 C 0.17094(9) 0.12178(12) 0.68482(12) 0.0300(3) Uani 1 1 d .
H16A H 0.1841 0.1779 0.7312 0.036 Uiso 1 1 calc R
H16B H 0.1849 0.0660 0.7314 0.036 Uiso 1 1 calc R
C17 C 0.06765(9) 0.12103(13) 0.65003(14) 0.0378(4) Uani 1 1 d .
H17A H 0.0285 0.1111 0.7173 0.057 Uiso 1 1 calc R
H17B H 0.0568 0.0706 0.5954 0.057 Uiso 1 1 calc R
H17C H 0.0515 0.1809 0.6151 0.057 Uiso 1 1 calc R
N1' N 0.37432(7) -0.07021(8) 0.07129(9) 0.0207(2) Uani 1 1 d .
C2' C 0.42448(8) -0.11500(9) -0.00913(10) 0.0195(2) Uani 1 1 d .
C3' C 0.48888(9) -0.19195(9) 0.00088(10) 0.0226(3) Uani 1 1 d .
C4' C 0.51914(11) -0.24878(10) 0.08987(12) 0.0317(3) Uani 1 1 d .
H4'A H 0.4946 -0.2408 0.1642 0.038 Uiso 1 1 calc R
C5' C 0.58532(13) -0.31677(12) 0.06817(15) 0.0449(4) Uani 1 1 d .
H5'A H 0.6062 -0.3560 0.1280 0.054 Uiso 1 1 calc R
C6' C 0.62201(13) -0.32847(13) -0.04127(15) 0.0492(5) Uani 1 1 d .
H6'A H 0.6682 -0.3751 -0.0540 0.059 Uiso 1 1 calc R
C7' C 0.59279(11) -0.27401(13) -0.13061(14) 0.0395(4) Uani 1 1 d .
H7'A H 0.6182 -0.2822 -0.2044 0.047 Uiso 1 1 calc R
C8' C 0.52511(9) -0.20690(10) -0.10963(11) 0.0260(3) Uani 1 1 d .
N9' N 0.48379(8) -0.14579(8) -0.18448(9) 0.0254(2) Uani 1 1 d .
H9'A H 0.4941 -0.1434 -0.2580 0.031 Uiso 1 1 calc R
C10' C 0.42381(9) -0.08918(9) -0.12511(10) 0.0210(3) Uani 1 1 d .
C11' C 0.36837(10) -0.01584(9) -0.16010(11) 0.0263(3) Uani 1 1 d .
H11B H 0.3658 0.0024 -0.2375 0.032 Uiso 1 1 calc R
C12' C 0.31690(10) 0.02983(10) -0.07845(11) 0.0277(3) Uani 1 1 d .
H12B H 0.2775 0.0805 -0.0990 0.033 Uiso 1 1 calc R
C13' C 0.32271(9) 0.00120(10) 0.03595(10) 0.0228(3) Uani 1 1 d .
O14' O 0.27523(7) 0.04443(7) 0.12129(8) 0.0313(2) Uani 1 1 d .
C15' C 0.22190(11) 0.12655(12) 0.09075(13) 0.0385(4) Uani 1 1 d .
H15C H 0.1679 0.1086 0.0427 0.046 Uiso 1 1 calc R
H15D H 0.2619 0.1700 0.0469 0.046 Uiso 1 1 calc R
C16' C 0.18804(14) 0.17298(14) 0.19564(15) 0.0504(5) Uani 1 1 d .
H16C H 0.1584 0.2329 0.1744 0.060 Uiso 1 1 calc R
H16D H 0.2428 0.1874 0.2441 0.060 Uiso 1 1 calc R
C17' C 0.11896(14) 0.11717(17) 0.26419(19) 0.0684(6) Uani 1 1 d .
H17D H 0.0956 0.1553 0.3272 0.103 Uiso 1 1 calc R
H17E H 0.1499 0.0614 0.2943 0.103 Uiso 1 1 calc R
H17F H 0.0663 0.0985 0.2157 0.103 Uiso 1 1 calc R

loop_
_atom_site_aniso_label
_atom_site_aniso_U_11
_atom_site_aniso_U_22
_atom_site_aniso_U_33
_atom_site_aniso_U_23
_atom_site_aniso_U_13
_atom_site_aniso_U_12
N1 0.0246(5) 0.0202(5) 0.0168(4) -0.0003(4) -0.0030(4) 0.0004(4)
C2 0.0276(6) 0.0180(6) 0.0168(5) 0.0005(5) -0.0024(5) -0.0017(5)
C3 0.0262(6) 0.0179(6) 0.0194(5) 0.0017(5) 0.0003(5) -0.0026(5)
C4 0.0285(6) 0.0242(7) 0.0192(6) 0.0008(5) -0.0018(5) -0.0036(5)
C5 0.0281(7) 0.0316(8) 0.0295(7) 0.0022(6) -0.0037(6) -0.0062(6)
C6 0.0273(7) 0.0322(8) 0.0379(8) 0.0035(6) 0.0060(6) -0.0060(6)
C7 0.0357(7) 0.0274(7) 0.0261(6) 0.0026(6) 0.0091(6) -0.0054(6)
C8 0.0326(7) 0.0195(6) 0.0185(6) 0.0025(5) 0.0020(5) -0.0045(6)
N9 0.0345(6) 0.0281(6) 0.0150(5) 0.0009(4) 0.0011(4) -0.0040(5)
C10 0.0322(6) 0.0188(6) 0.0164(5) 0.0005(5) -0.0014(5) -0.0013(5)
C11 0.0374(7) 0.0243(7) 0.0157(6) 0.0001(5) -0.0072(5) -0.0018(6)
C12 0.0290(6) 0.0236(7) 0.0222(6) 0.0007(5) -0.0090(5) -0.0002(5)
C13 0.0263(6) 0.0190(6) 0.0189(6) 0.0002(5) -0.0029(5) 0.0005(5)
O14 0.0220(4) 0.0334(5) 0.0202(4) 0.0002(4) -0.0030(4) 0.0022(4)
C15 0.0222(6) 0.0258(7) 0.0273(6) 0.0006(6) -0.0064(5) 0.0015(5)
C16 0.0269(6) 0.0340(8) 0.0293(6) -0.0022(6) -0.0009(6) 0.0005(6)
C17 0.0256(7) 0.0404(9) 0.0473(9) -0.0042(8) -0.0012(6) -0.0003(7)
N1' 0.0247(5) 0.0209(5) 0.0163(5) 0.0000(4) 0.0000(4) 0.0024(4)
C2' 0.0229(6) 0.0196(6) 0.0159(5) 0.0005(5) 0.0008(4) -0.0031(5)
C3' 0.0260(6) 0.0227(6) 0.0191(6) -0.0028(5) 0.0008(5) 0.0015(5)
C4' 0.0411(8) 0.0313(8) 0.0227(6) -0.0005(6) 0.0009(6) 0.0105(6)
C5' 0.0581(11) 0.0411(10) 0.0354(8) 0.0001(7) -0.0045(8) 0.0242(8)
C6' 0.0531(11) 0.0504(11) 0.0441(10) -0.0117(8) 0.0051(8) 0.0257(9)
C7' 0.0398(8) 0.0478(10) 0.0309(8) -0.0114(7) 0.0076(7) 0.0100(7)
C8' 0.0281(6) 0.0287(7) 0.0212(6) -0.0052(5) 0.0017(5) -0.0017(6)
N9' 0.0307(6) 0.0303(6) 0.0153(5) -0.0014(4) 0.0042(4) -0.0056(5)
C10' 0.0249(6) 0.0231(7) 0.0151(5) -0.0001(5) 0.0003(5) -0.0078(5)
C11' 0.0349(7) 0.0259(7) 0.0180(6) 0.0059(5) -0.0055(5) -0.0062(6)
C12' 0.0352(7) 0.0237(7) 0.0242(6) 0.0041(5) -0.0087(6) 0.0015(6)
C13' 0.0272(6) 0.0216(6) 0.0195(6) -0.0026(5) -0.0040(5) 0.0010(5)
O14' 0.0381(5) 0.0321(6) 0.0237(5) -0.0049(4) -0.0047(4) 0.0170(4)
C15' 0.0462(9) 0.0342(8) 0.0353(8) -0.0078(7) -0.0145(7) 0.0199(7)
C16' 0.0613(11) 0.0507(11) 0.0392(9) -0.0126(8) -0.0152(8) 0.0338(9)
C17' 0.0697(13) 0.0780(15) 0.0576(12) 0.0002(12) 0.0069(10) 0.0422(12)

loop_
_atom_type_symbol
_atom_type_description
_atom_type_scat_dispersion_real
_atom_type_scat_dispersion_imag
_atom_type_scat_source
C C 0.0033 0.0016 'International Tables Vol C Tables 4.2.6.8 and 6.1.1.4'
H H 0.0000 0.0000 'International Tables Vol C Tables 4.2.6.8 and 6.1.1.4'
N N 0.0061 0.0033 'International Tables Vol C Tables 4.2.6.8 and 6.1.1.4'
O O 0.0106 0.0060 'International Tables Vol C Tables 4.2.6.8 and 6.1.1.4'

loop_
_geom_angle_atom_site_label_1
_geom_angle_atom_site_label_2
_geom_angle_atom_site_label_3
_geom_angle
C13 N1 C2 115.95(10)
N1 C2 C10 123.32(12)
N1 C2 C3 129.91(11)
C10 C2 C3 106.77(11)
C4 C3 C8 119.61(11)
C4 C3 C2 134.56(12)
C8 C3 C2 105.83(10)
C5 C4 C3 118.79(12)
C5 C4 H4A 120.6
C3 C4 H4A 120.6
C4 C5 C6 120.83(13)
C4 C5 H5A 119.6
C6 C5 H5A 119.6
C7 C6 C5 121.58(13)
C7 C6 H6A 119.2
C5 C6 H6A 119.2
C6 C7 C8 117.77(13)
C6 C7 H7A 121.1
C8 C7 H7A 121.1
N9 C8 C7 128.94(12)
N9 C8 C3 109.67(11)
C7 C8 C3 121.39(12)
C8 N9 C10 108.44(10)
C8 N9 H9A 125.8
C10 N9 H9A 125.8
N9 C10 C11 131.28(12)
N9 C10 C2 109.25(11)
C11 C10 C2 119.47(12)
C12 C11 C10 117.33(11)
C12 C11 H11A 121.3
C10 C11 H11A 121.3
C11 C12 C13 119.95(12)
C11 C12 H12A 120.0
C13 C12 H12A 120.0
N1 C13 O14 112.79(10)
N1 C13 C12 123.98(12)
O14 C13 C12 123.22(11)
C13 O14 C15 116.30(9)
O14 C15 C16 108.85(10)
O14 C15 H15A 109.9
C16 C15 H15A 109.9
O14 C15 H15B 109.9
C16 C15 H15B 109.9
H15A C15 H15B 108.3
C15 C16 C17 109.96(11)
C15 C16 H16A 109.7
C17 C16 H16A 109.7
C15 C16 H16B 109.7
C17 C16 H16B 109.7
H16A C16 H16B 108.2
C16 C17 H17A 109.5
C16 C17 H17B 109.5
H17A C17 H17B 109.5
C16 C17 H17C 109.5
H17A C17 H17C 109.5
H17B C17 H17C 109.5
C13' N1' C2' 116.12(11)
N1' C2' C10' 123.36(12)
N1' C2' C3' 130.14(11)
C10' C2' C3' 106.47(11)
C4' C3' C8' 119.30(12)
C4' C3' C2' 134.86(12)
C8' C3' C2' 105.84(11)
C5' C4' C3' 118.95(13)
C5' C4' H4'A 120.5
C3' C4' H4'A 120.5
C4' C5' C6' 120.66(15)
C4' C5' H5'A 119.7
C6' C5' H5'A 119.7
C7' C6' C5' 121.55(15)
C7' C6' H6'A 119.2
C5' C6' H6'A 119.2
C6' C7' C8' 117.95(14)
C6' C7' H7'A 121.0
C8' C7' H7'A 121.0
N9' C8' C7' 128.77(13)
N9' C8' C3' 109.68(12)
C7' C8' C3' 121.54(13)
C10' N9' C8' 108.47(11)
C10' N9' H9'A 125.8
C8' N9' H9'A 125.8
N9' C10' C11' 131.04(12)
N9' C10' C2' 109.50(11)
C11' C10' C2' 119.46(12)
C10' C11' C12' 117.37(12)
C10' C11' H11B 121.3
C12' C11' H11B 121.3
C11' C12' C13' 119.88(12)
C11' C12' H12B 120.1
C13' C12' H12B 120.1
N1' C13' O14' 113.25(11)
N1' C13' C12' 123.79(12)
O14' C13' C12' 122.96(12)
C13' O14' C15' 116.60(11)
O14' C15' C16' 109.18(12)
O14' C15' H15C 109.8
C16' C15' H15C 109.8
O14' C15' H15D 109.8
C16' C15' H15D 109.8
H15C C15' H15D 108.3
C15' C16' C17' 114.95(17)
C15' C16' H16C 108.5
C17' C16' H16C 108.5
C15' C16' H16D 108.5
C17' C16' H16D 108.5
H16C C16' H16D 107.5
C16' C17' H17D 109.5
C16' C17' H17E 109.5
H17D C17' H17E 109.5
C16' C17' H17F 109.5
H17D C17' H17F 109.5
H17E C17' H17F 109.5

loop_
_geom_bond_atom_site_label_1
_geom_bond_atom_site_label_2
_geom_bond_distance
N1 C13 1.3273(15)
N1 C2 1.3525(16)
C2 C10 1.4127(16)
C2 C3 1.4394(17)
C3 C4 1.3998(17)
C3 C8 1.4176(17)
C4 C5 1.3831(19)
C4 H4A 0.9500
C5 C6 1.402(2)
C5 H5A 0.9500
C6 C7 1.3830(19)
C6 H6A 0.9500
C7 C8 1.3929(19)
C7 H7A 0.9500
C8 N9 1.3758(16)
N9 C10 1.3778(17)
N9 H9A 0.8800
C10 C11 1.3818(18)
C11 C12 1.3720(19)
C11 H11A 0.9500
C12 C13 1.4081(16)
C12 H12A 0.9500
C13 O14 1.3642(15)
O14 C15 1.4384(14)
C15 C16 1.5085(18)
C15 H15A 0.9900
C15 H15B 0.9900
C16 C17 1.5288(19)
C16 H16A 0.9900
C16 H16B 0.9900
C17 H17A 0.9800
C17 H17B 0.9800
C17 H17C 0.9800
N1' C13' 1.3276(17)
N1' C2' 1.3498(16)
C2' C10' 1.4160(16)
C2' C3' 1.4401(19)
C3' C4' 1.3962(18)
C3' C8' 1.4172(17)
C4' C5' 1.380(2)
C4' H4'A 0.9500
C5' C6' 1.402(2)
C5' H5'A 0.9500
C6' C7' 1.375(2)
C6' H6'A 0.9500
C7' C8' 1.385(2)
C7' H7'A 0.9500
C8' N9' 1.3758(18)
N9' C10' 1.3709(17)
N9' H9'A 0.8800
C10' C11' 1.3785(19)
C11' C12' 1.376(2)
C11' H11B 0.9500
C12' C13' 1.4117(17)
C12' H12B 0.9500
C13' O14' 1.3615(15)
O14' C15' 1.4468(17)
C15' C16' 1.485(2)
C15' H15C 0.9900
C15' H15D 0.9900
C16' C17' 1.504(3)
C16' H16C 0.9900
C16' H16D 0.9900
C17' H17D 0.9800
C17' H17E 0.9800
C17' H17F 0.9800

loop_
_geom_hbond_atom_site_label_D
_geom_hbond_atom_site_label_H
_geom_hbond_atom_site_label_A
_geom_hbond_distance_DH
_geom_hbond_distance_HA
_geom_hbond_distance_DA
_geom_hbond_angle_DHA
_geom_hbond_site_symmetry_A
N9 H9A N1' 0.88 2.07 2.9417(15) 169.0 4_655
N9' H9'A N1 0.88 2.07 2.9502(14) 176.9 4_654

loop_
_geom_torsion_atom_site_label_1
_geom_torsion_atom_site_label_2
_geom_torsion_atom_site_label_3
_geom_torsion_atom_site_label_4
_geom_torsion
C13 N1 C2 C10 0.38(19)
C13 N1 C2 C3 -178.95(13)
N1 C2 C3 C4 -1.6(3)
C10 C2 C3 C4 178.95(15)
N1 C2 C3 C8 178.32(13)
C10 C2 C3 C8 -1.09(15)
C8 C3 C4 C5 -0.3(2)
C2 C3 C4 C5 179.68(14)
C3 C4 C5 C6 -0.9(2)
C4 C5 C6 C7 0.9(2)
C5 C6 C7 C8 0.4(2)
C6 C7 C8 N9 177.90(14)
C6 C7 C8 C3 -1.7(2)
C4 C3 C8 N9 -178.04(12)
C2 C3 C8 N9 2.00(15)
C4 C3 C8 C7 1.6(2)
C2 C3 C8 C7 -178.36(13)
C7 C8 N9 C10 178.25(14)
C3 C8 N9 C10 -2.15(15)
C8 N9 C10 C11 -177.89(15)
C8 N9 C10 C2 1.43(15)
N1 C2 C10 N9 -179.63(12)
C3 C2 C10 N9 -0.17(15)
N1 C2 C10 C11 -0.2(2)
C3 C2 C10 C11 179.24(12)
N9 C10 C11 C12 178.97(14)
C2 C10 C11 C12 -0.3(2)
C10 C11 C12 C13 0.6(2)
C2 N1 C13 O14 178.87(11)
C2 N1 C13 C12 0.0(2)
C11 C12 C13 N1 -0.5(2)
C11 C12 C13 O14 -179.27(12)
N1 C13 O14 C15 177.28(11)
C12 C13 O14 C15 -3.81(19)
C13 O14 C15 C16 177.38(11)
O14 C15 C16 C17 178.25(12)
C13' N1' C2' C10' 0.05(18)
C13' N1' C2' C3' 177.76(13)
N1' C2' C3' C4' 3.3(3)
C10' C2' C3' C4' -178.69(15)
N1' C2' C3' C8' -176.74(13)
C10' C2' C3' C8' 1.26(14)
C8' C3' C4' C5' 1.5(2)
C2' C3' C4' C5' -178.59(16)
C3' C4' C5' C6' 0.3(3)
C4' C5' C6' C7' -0.9(3)
C5' C6' C7' C8' -0.3(3)
C6' C7' C8' N9' -178.70(16)
C6' C7' C8' C3' 2.1(2)
C4' C3' C8' N9' 177.95(12)
C2' C3' C8' N9' -2.01(15)
C4' C3' C8' C7' -2.8(2)
C2' C3' C8' C7' 177.29(14)
C7' C8' N9' C10' -177.24(15)
C3' C8' N9' C10' 2.00(15)
C8' N9' C10' C11' 178.03(13)
C8' N9' C10' C2' -1.16(14)
N1' C2' C10' N9' 178.08(11)
C3' C2' C10' N9' -0.09(14)
N1' C2' C10' C11' -1.22(19)
C3' C2' C10' C11' -179.39(12)
N9' C10' C11' C12' -178.17(13)
C2' C10' C11' C12' 0.95(18)
C10' C11' C12' C13' 0.3(2)
C2' N1' C13' O14' -178.86(11)
C2' N1' C13' C12' 1.34(19)
C11' C12' C13' N1' -1.6(2)
C11' C12' C13' O14' 178.63(13)
N1' C13' O14' C15' 176.30(12)
C12' C13' O14' C15' -3.9(2)
C13' O14' C15' C16' -170.81(14)
O14' C15' C16' C17' -65.09(19)
